data_2005361
loop_
_publ_author_name
'Fu, T. Y.'
'Olovsson, G.'
'Scheffer, J. R.'
'Trotter, J.'

_publ_contact_author
;
Professor James Trotter
Department of Chemistry
University of British Columbia
Vancouver, B.C., Canada V6T 1Z1
;
_publ_section_title
;
 9,10,12,14-Tetrahydro-12,12,14,14-tetraphenyl-9,10[3',4']-furanoanthracene
;
_journal_issue 9
_journal_name_full 'Acta Crystallographica Section C'
_journal_page_first 2347
_journal_page_last 2349
_journal_paper_doi 10.1107/S0108270196006245
_journal_volume 52
_journal_year 1996
_chemical_formula_moiety 'C42 H30 O '
_chemical_formula_sum 'C42 H30 O'
_chemical_formula_weight 550.70
_space_group_IT_number 14
_symmetry_cell_setting monoclinic
_symmetry_space_group_name_Hall '-P 2ybc'
_symmetry_space_group_name_H-M 'P 1 21/c 1'
_audit_creation_method 'by teXsan v1.7'
_cell_angle_alpha 90
_cell_angle_beta 95.20(1)
_cell_angle_gamma 90
_cell_formula_units_Z 4
_cell_length_a 9.969(2)
_cell_length_b 15.883(1)
_cell_length_c 19.369(2)
_cell_measurement_reflns_used 25
_cell_measurement_temperature 294
_cell_measurement_theta_max 27.9
_cell_measurement_theta_min 22.8
_cell_volume 3054.2(7)
_computing_cell_refinement 'MSC/AFC Diffractometer Control Software'
_computing_data_collection
;MSC/AFC Diffractometer Control Software (Molecular Structure Corporation,
 1993)
;
_computing_data_reduction 'TEXSAN (Molecular Structure Corporation, 1995)'
_computing_publication_material TEXSAN
_computing_structure_refinement TEXSAN
_computing_structure_solution 'SIR92 (Altomare, Cascarano, Giacovazzo & Guagliardi, 1993)'
_diffrn_ambient_temperature 294
_diffrn_measurement_device 'Rigaku AFC6S'
_diffrn_measurement_method \w-2\q
_diffrn_radiation_monochromator graphite
_diffrn_radiation_source 'X-ray tube'
_diffrn_radiation_type 'Cu K\a'
_diffrn_radiation_wavelength 1.5418
_diffrn_reflns_av_R_equivalents 0.021
_diffrn_reflns_limit_h_max 12
_diffrn_reflns_limit_h_min 0
_diffrn_reflns_limit_k_max 19
_diffrn_reflns_limit_k_min 0
_diffrn_reflns_limit_l_max 24
_diffrn_reflns_limit_l_min -24
_diffrn_reflns_number 6908
_diffrn_reflns_reduction_process 'Lp corrections applied'
_diffrn_reflns_theta_max 77.88
_diffrn_reflns_theta_min 2.29
_diffrn_standards_decay_% 0.7
_diffrn_standards_interval_count 200
_diffrn_standards_number 3
_exptl_absorpt_coefficient_mu 0.54
_exptl_absorpt_correction_T_max 0.999
_exptl_absorpt_correction_T_min 0.947
_exptl_absorpt_correction_type '\y scans (North,Phillips & Matthews, 1968)'
_exptl_crystal_colour colorless
_exptl_crystal_density_diffrn 1.198
_exptl_crystal_density_meas ?
_exptl_crystal_description prism
_exptl_crystal_F_000 1160
_exptl_crystal_size_max 0.30
_exptl_crystal_size_mid 0.19
_exptl_crystal_size_min 0.09
_refine_diff_density_max 0.11
_refine_diff_density_min -0.15
_refine_ls_extinction_coef 0.00000157
_refine_ls_extinction_method 'Zachariasen (1968)'
_refine_ls_goodness_of_fit_obs 1.85
_refine_ls_hydrogen_treatment noref
_refine_ls_matrix_type full
_refine_ls_number_constraints 0
_refine_ls_number_parameters 389
_refine_ls_number_reflns 2954
_refine_ls_number_restraints 0
_refine_ls_R_factor_obs 0.039
_refine_ls_shift/esd_max 0.002
_refine_ls_shift/esd_mean 0.000
_refine_ls_structure_factor_coef F
_refine_ls_weighting_details 'w = 1/[\s^2^(Fo)]'
_refine_ls_weighting_scheme calc
_refine_ls_wR_factor_obs 0.035
_reflns_number_observed 2954
_reflns_number_total 6542
_reflns_observed_criterion >3.00\s(I)
_cod_data_source_file fg1189.cif
_cod_data_source_block fura
_cod_depositor_comments
;
The following automatic conversions were performed:

'_exptl_crystal_density_meas' value 'not measured' was changed to '?'
- the value is perceived as not measured.

Automatic conversion script
Id: cif_fix_values 3008 2015-01-20 13:52:24Z robertas 

The following automatic conversions were performed:

'_refine_ls_weighting_scheme' value 'w = 1/[\s^2^(Fo)]' was changed
to 'calc'. New tag '_refine_ls_weighting_details' was created. The
value of the new tag was set to 'w = 1/[\s^2^(Fo)]'.

Automatic conversion script
Id: cif_fix_values 3143 2015-03-26 13:38:13Z robertas 
;
_cod_original_cell_volume 3054.2(6)
_cod_original_sg_symbol_H-M 'P 21/c'
_cod_original_formula_sum 'C42 H30 O '
_cod_database_code 2005361

loop_
_symmetry_equiv_pos_as_xyz
'   +x,   +y,   +z'
'   -x,1/2+y,1/2-z'
'   -x,   -y,   -z'
'   +x,1/2-y,1/2+z'

loop_
_atom_site_aniso_label
_atom_site_aniso_U_11
_atom_site_aniso_U_22
_atom_site_aniso_U_33
_atom_site_aniso_U_12
_atom_site_aniso_U_13
_atom_site_aniso_U_23
O(1) 0.0410(9) 0.0414(9) 0.0620(10) -0.0019(8) -0.0012(8) 0.0041(8)
C(1) 0.049(2) 0.076(2) 0.085(2) 0.004(2) 0.014(2) 0.009(2)
C(2) 0.067(2) 0.103(3) 0.094(3) 0.014(2) 0.031(2) -0.001(2)
C(3) 0.085(2) 0.091(3) 0.089(2) 0.006(2) 0.022(2) -0.019(2)
C(4) 0.069(2) 0.061(2) 0.084(2) 0.002(2) 0.012(2) -0.010(2)
C(4a) 0.053(2) 0.046(2) 0.072(2) 0.0040(10) 0.0110(10) 0.0010(10)
C(5) 0.064(2) 0.047(2) 0.089(2) 0.0020(10) 0.020(2) 0.011(2)
C(6) 0.081(2) 0.067(2) 0.095(3) 0.009(2) 0.032(2) 0.024(2)
C(7) 0.081(2) 0.077(2) 0.073(2) 0.017(2) 0.015(2) 0.019(2)
C(8) 0.063(2) 0.059(2) 0.076(2) 0.010(2) 0.005(2) 0.009(2)
C(8a) 0.0480(10) 0.043(2) 0.069(2) 0.0080(10) 0.0080(10) 0.0060(10)
C(9) 0.0400(10) 0.045(2) 0.071(2) 0.0000(10) 0.0010(10) 0.0050(10)
C(9a) 0.048(2) 0.048(2) 0.069(2) 0.0050(10) 0.0060(10) 0.0090(10)
C(10) 0.0450(10) 0.0400(10) 0.075(2) -0.0040(10) 0.0070(10) -0.0030(10)
C(10a) 0.051(2) 0.0390(10) 0.072(2) 0.0050(10) 0.0100(10) 0.0050(10)
C(11) 0.0430(10) 0.0400(10) 0.061(2) -0.0020(10) 0.0060(10) 0.0030(10)
C(12) 0.0380(10) 0.0390(10) 0.059(2) -0.0040(10) 0.0040(10) 0.0030(10)
C(13) 0.0390(10) 0.0400(10) 0.056(2) -0.0020(10) -0.0010(10) 0.0040(10)
C(14) 0.0410(10) 0.0420(10) 0.057(2) 0.0010(10) 0.0040(10) 0.0040(10)
C(15) 0.0380(10) 0.055(2) 0.047(2) -0.0010(10) -0.0030(10) 0.0020(10)
C(16) 0.057(2) 0.059(2) 0.063(2) -0.0060(10) 0.0040(10) 0.0040(10)
C(17) 0.063(2) 0.086(2) 0.060(2) -0.018(2) 0.004(2) 0.014(2)
C(18) 0.057(2) 0.116(3) 0.055(2) -0.012(2) 0.0100(10) 0.004(2)
C(19) 0.067(2) 0.092(3) 0.072(2) -0.001(2) 0.022(2) -0.011(2)
C(20) 0.055(2) 0.063(2) 0.070(2) -0.0010(10) 0.0140(10) -0.002(2)
C(21) 0.052(2) 0.0450(10) 0.052(2) -0.0070(10) 0.0040(10) 0.0050(10)
C(22) 0.057(2) 0.070(2) 0.055(2) 0.0010(10) -0.0060(10) 0.0060(10)
C(23) 0.081(2) 0.091(2) 0.069(2) 0.000(2) -0.017(2) 0.010(2)
C(24) 0.130(3) 0.083(3) 0.051(2) -0.013(2) -0.015(2) 0.004(2)
C(25) 0.123(3) 0.073(2) 0.053(2) -0.010(2) 0.024(2) 0.002(2)
C(26) 0.072(2) 0.063(2) 0.061(2) -0.004(2) 0.017(2) 0.002(2)
C(27) 0.0450(10) 0.047(2) 0.056(2) 0.0000(10) 0.0010(10) 0.0000(10)
C(28) 0.085(2) 0.066(2) 0.062(2) 0.006(2) 0.006(2) 0.006(2)
C(29) 0.115(3) 0.109(3) 0.056(2) 0.018(2) 0.011(2) 0.004(2)
C(30) 0.099(3) 0.105(3) 0.070(2) 0.020(2) -0.005(2) -0.025(2)
C(31) 0.080(2) 0.068(2) 0.089(2) 0.007(2) -0.002(2) -0.020(2)
C(32) 0.066(2) 0.052(2) 0.069(2) 0.0030(10) 0.006(2) -0.006(2)
C(33) 0.0480(10) 0.0370(10) 0.064(2) -0.0020(10) 0.0090(10) 0.0030(10)
C(34) 0.075(2) 0.054(2) 0.067(2) -0.006(2) 0.013(2) 0.006(2)
C(35) 0.114(3) 0.067(2) 0.079(2) -0.008(2) 0.039(2) 0.010(2)
C(36) 0.101(3) 0.070(2) 0.133(3) -0.015(2) 0.063(3) 0.010(2)
C(37) 0.061(2) 0.076(2) 0.137(3) -0.015(2) 0.028(2) 0.004(2)
C(38) 0.051(2) 0.064(2) 0.088(2) -0.0110(10) 0.010(2) 0.003(2)

loop_
_atom_site_label
_atom_site_occupancy
_atom_site_fract_x
_atom_site_fract_y
_atom_site_fract_z
_atom_site_U_iso_or_equiv
_atom_site_thermal_displace_type
_atom_site_calc_flag
O(1) 1.000 0.9551(1) 0.06157(9) 0.77240(8) 0.0485(5) Uani d
C(1) 1.000 0.5313(3) 0.2606(2) 0.8100(2) 0.0697(10) Uani d
C(2) 1.000 0.5288(3) 0.3080(2) 0.8704(2) 0.086(1) Uani d
C(3) 1.000 0.6392(4) 0.3536(2) 0.8963(2) 0.087(1) Uani d
C(4) 1.000 0.7558(3) 0.3541(2) 0.8619(2) 0.071(1) Uani d
C(4a) 1.000 0.7586(3) 0.3075(2) 0.8021(1) 0.0564(9) Uani d
C(5) 1.000 0.8821(3) 0.3838(2) 0.6461(2) 0.0659(10) Uani d
C(6) 1.000 0.8277(3) 0.3954(2) 0.5786(2) 0.079(1) Uani d
C(7) 1.000 0.7221(3) 0.3464(2) 0.5505(2) 0.076(1) Uani d
C(8) 1.000 0.6659(3) 0.2860(2) 0.5911(2) 0.0663(10) Uani d
C(8a) 1.000 0.7185(2) 0.2747(2) 0.6591(1) 0.0533(8) Uani d
C(9) 1.000 0.6714(2) 0.2109(1) 0.7106(1) 0.0522(8) Uani d
C(9a) 1.000 0.6469(2) 0.2609(2) 0.7758(1) 0.0548(8) Uani d
C(10) 1.000 0.8795(2) 0.2974(1) 0.7596(1) 0.0532(8) Uani d
C(10a) 1.000 0.8288(2) 0.3221(2) 0.6857(1) 0.0534(8) Uani d
C(11) 1.000 0.9020(2) 0.2024(1) 0.7572(1) 0.0478(7) Uani d
C(12) 1.000 1.0198(2) 0.1445(1) 0.7767(1) 0.0454(7) Uani d
C(13) 1.000 0.8183(2) 0.0657(1) 0.7377(1) 0.0452(7) Uani d
C(14) 1.000 0.7958(2) 0.1590(1) 0.7328(1) 0.0466(7) Uani d
C(15) 1.000 1.1240(2) 0.1503(2) 0.7239(1) 0.0472(7) Uani d
C(16) 1.000 1.1782(3) 0.2278(2) 0.7093(1) 0.0597(9) Uani d
C(17) 1.000 1.2738(3) 0.2352(2) 0.6622(1) 0.070(1) Uani d
C(18) 1.000 1.3151(3) 0.1649(2) 0.6293(1) 0.076(1) Uani d
C(19) 1.000 1.2641(3) 0.0877(2) 0.6437(2) 0.076(1) Uani d
C(20) 1.000 1.1683(3) 0.0800(2) 0.6908(1) 0.0625(9) Uani d
C(21) 1.000 1.0842(2) 0.1546(1) 0.8506(1) 0.0495(8) Uani d
C(22) 1.000 1.2175(3) 0.1337(2) 0.8676(1) 0.0613(9) Uani d
C(23) 1.000 1.2735(3) 0.1417(2) 0.9351(2) 0.082(1) Uani d
C(24) 1.000 1.1991(4) 0.1711(2) 0.9860(2) 0.089(1) Uani d
C(25) 1.000 1.0660(4) 0.1916(2) 0.9699(2) 0.082(1) Uani d
C(26) 1.000 1.0081(3) 0.1830(2) 0.9024(2) 0.0647(9) Uani d
C(27) 1.000 0.8199(2) 0.0205(2) 0.6686(1) 0.0495(8) Uani d
C(28) 1.000 0.8384(3) 0.0637(2) 0.6085(2) 0.071(1) Uani d
C(29) 1.000 0.8499(3) 0.0205(3) 0.5471(2) 0.093(1) Uani d
C(30) 1.000 0.8429(3) -0.0660(3) 0.5458(2) 0.092(1) Uani d
C(31) 1.000 0.8239(3) -0.1094(2) 0.6050(2) 0.080(1) Uani d
C(32) 1.000 0.8120(3) -0.0661(2) 0.6660(1) 0.0625(9) Uani d
C(33) 1.000 0.7197(2) 0.0278(1) 0.7847(1) 0.0494(8) Uani d
C(34) 1.000 0.7522(3) 0.0203(2) 0.8552(2) 0.0649(9) Uani d
C(35) 1.000 0.6559(4) -0.0067(2) 0.8978(2) 0.085(1) Uani d
C(36) 1.000 0.5285(4) -0.0265(2) 0.8697(2) 0.098(1) Uani d
C(37) 1.000 0.4957(3) -0.0204(2) 0.8000(2) 0.090(1) Uani d
C(38) 1.000 0.5907(3) 0.0071(2) 0.7573(1) 0.0675(10) Uani d
H(1) 1.000 0.4516 0.2273 0.7919 0.084 Uiso c
H(2) 1.000 0.4458 0.3087 0.8949 0.104 Uiso c
H(3) 1.000 0.6357 0.3863 0.9398 0.105 Uiso c
H(4) 1.000 0.8355 0.3873 0.8801 0.085 Uiso c
H(5) 1.000 0.9579 0.4192 0.6658 0.079 Uiso c
H(6) 1.000 0.8650 0.4397 0.5497 0.095 Uiso c
H(7) 1.000 0.6867 0.3541 0.5014 0.092 Uiso c
H(8) 1.000 0.5886 0.2514 0.5716 0.079 Uiso c
H(9) 1.000 0.5930 0.1768 0.6920 0.063 Uiso c
H(10) 1.000 0.9600 0.3294 0.7783 0.064 Uiso c
H(11) 1.000 1.1484 0.2789 0.7331 0.072 Uiso c
H(12) 1.000 1.3120 0.2911 0.6523 0.084 Uiso c
H(13) 1.000 1.3825 0.1699 0.5949 0.091 Uiso c
H(14) 1.000 1.2959 0.0369 0.6203 0.091 Uiso c
H(15) 1.000 1.1317 0.0238 0.7009 0.075 Uiso c
H(16) 1.000 1.2732 0.1130 0.8313 0.074 Uiso c
H(17) 1.000 1.3691 0.1258 0.9469 0.098 Uiso c
H(18) 1.000 1.2409 0.1777 1.0341 0.107 Uiso c
H(19) 1.000 1.0110 0.2122 1.0065 0.099 Uiso c
H(20) 1.000 0.9118 0.1973 0.8911 0.077 Uiso c
H(21) 1.000 0.8437 0.1260 0.6092 0.086 Uiso c
H(22) 1.000 0.8632 0.0520 0.5041 0.111 Uiso c
H(23) 1.000 0.8510 -0.0968 0.5018 0.111 Uiso c
H(24) 1.000 0.8193 -0.1717 0.6043 0.096 Uiso c
H(25) 1.000 0.7972 -0.0979 0.7087 0.075 Uiso c
H(26) 1.000 0.8445 0.0342 0.8755 0.078 Uiso c
H(27) 1.000 0.6791 -0.0117 0.9485 0.101 Uiso c
H(28) 1.000 0.4599 -0.0453 0.9002 0.119 Uiso c
H(29) 1.000 0.4040 -0.0357 0.7799 0.108 Uiso c
H(30) 1.000 0.5663 0.0120 0.7067 0.081 Uiso c

loop_
_atom_type_symbol
_atom_type_scat_dispersion_real
_atom_type_scat_dispersion_imag
_atom_type_scat_source
C 0.018 0.009
;International Tables for Crystallography
(1992, Vol. C, Tables 4.2.6.8 and 6.1.1.1)
;
H 0.000 0.000
;International Tables for Crystallography
(1992, Vol. C, Table 6.1.1.2)
;
O 0.049 0.032
;International Tables for Crystallography
(1992, Vol. C, Tables 4.2.6.8 and 6.1.1.1)
;

loop_
_geom_angle_atom_site_label_1
_geom_angle_atom_site_label_2
_geom_angle_atom_site_label_3
_geom_angle
_geom_angle_publ_flag
C(12) O(1) C(13) 111.8(2) yes
C(2) C(1) C(9a) 118.7(3) no
C(2) C(1) H(1) 120.7 no
C(9a) C(1) H(1) 120.6 no
C(1) C(2) C(3) 121.2(3) no
C(1) C(2) H(2) 119.2 no
C(3) C(2) H(2) 119.6 no
C(2) C(3) C(4) 120.3(3) no
C(2) C(3) H(3) 119.9 no
C(4) C(3) H(3) 119.9 no
C(3) C(4) C(4a) 118.8(3) no
C(3) C(4) H(4) 120.7 no
C(4a) C(4) H(4) 120.5 no
C(4) C(4a) C(9a) 121.0(2) no
C(4) C(4a) C(10) 126.0(3) yes
C(9a) C(4a) C(10) 113.0(2) no
C(6) C(5) C(10a) 118.9(3) no
C(6) C(5) H(5) 120.5 no
C(10a) C(5) H(5) 120.6 no
C(5) C(6) C(7) 121.1(3) no
C(5) C(6) H(6) 119.6 no
C(7) C(6) H(6) 119.3 no
C(6) C(7) C(8) 119.9(3) no
C(6) C(7) H(7) 120.0 no
C(8) C(7) H(7) 120.1 no
C(7) C(8) C(8a) 119.4(3) no
C(7) C(8) H(8) 120.3 no
C(8a) C(8) H(8) 120.3 no
C(8) C(8a) C(9) 126.6(2) yes
C(8) C(8a) C(10a) 120.0(3) no
C(9) C(8a) C(10a) 113.3(2) no
C(8a) C(9) C(9a) 106.1(2) no
C(8a) C(9) C(14) 104.7(2) no
C(8a) C(9) H(9) 113.8 no
C(9a) C(9) C(14) 103.7(2) no
C(9a) C(9) H(9) 113.9 no
C(14) C(9) H(9) 113.7 no
C(1) C(9a) C(4a) 120.0(3) no
C(1) C(9a) C(9) 126.6(3) yes
C(4a) C(9a) C(9) 113.3(2) no
C(4a) C(10) C(10a) 105.6(2) no
C(4a) C(10) C(11) 104.2(2) no
C(4a) C(10) H(10) 113.7 no
C(10a) C(10) C(11) 105.2(2) no
C(10a) C(10) H(10) 113.5 no
C(11) C(10) H(10) 113.7 no
C(5) C(10a) C(8a) 120.6(3) no
C(5) C(10a) C(10) 126.3(3) yes
C(8a) C(10a) C(10) 113.0(2) no
C(10) C(11) C(12) 134.9(2) no
C(10) C(11) C(14) 114.5(2) no
C(12) C(11) C(14) 110.6(2) no
O(1) C(12) C(11) 101.8(2) no
O(1) C(12) C(15) 109.9(2) no
O(1) C(12) C(21) 107.1(2) no
C(11) C(12) C(15) 110.9(2) no
C(11) C(12) C(21) 114.9(2) no
C(15) C(12) C(21) 111.7(2) no
O(1) C(13) C(14) 101.6(2) no
O(1) C(13) C(27) 107.4(2) no
O(1) C(13) C(33) 109.4(2) no
C(14) C(13) C(27) 115.1(2) no
C(14) C(13) C(33) 109.1(2) no
C(27) C(13) C(33) 113.4(2) no
C(9) C(14) C(11) 115.2(2) no
C(9) C(14) C(13) 131.9(2) no
C(11) C(14) C(13) 112.6(2) no
C(12) C(15) C(16) 119.5(2) no
C(12) C(15) C(20) 122.0(2) no
C(16) C(15) C(20) 118.5(2) no
C(15) C(16) C(17) 121.0(3) no
C(15) C(16) H(11) 119.6 no
C(17) C(16) H(11) 119.4 no
C(16) C(17) C(18) 119.6(3) no
C(16) C(17) H(12) 120.1 no
C(18) C(17) H(12) 120.3 no
C(17) C(18) C(19) 120.2(3) no
C(17) C(18) H(13) 119.9 no
C(19) C(18) H(13) 119.9 no
C(18) C(19) C(20) 120.4(3) no
C(18) C(19) H(14) 119.8 no
C(20) C(19) H(14) 119.9 no
C(15) C(20) C(19) 120.3(3) no
C(15) C(20) H(15) 119.9 no
C(19) C(20) H(15) 119.8 no
C(12) C(21) C(22) 120.9(2) no
C(12) C(21) C(26) 120.2(2) no
C(22) C(21) C(26) 118.9(2) no
C(21) C(22) C(23) 120.1(3) no
C(21) C(22) H(16) 119.9 no
C(23) C(22) H(16) 119.9 no
C(22) C(23) C(24) 120.9(3) no
C(22) C(23) H(17) 119.4 no
C(24) C(23) H(17) 119.6 no
C(23) C(24) C(25) 119.5(3) no
C(23) C(24) H(18) 120.2 no
C(25) C(24) H(18) 120.3 no
C(24) C(25) C(26) 120.1(3) no
C(24) C(25) H(19) 120.0 no
C(26) C(25) H(19) 119.9 no
C(21) C(26) C(25) 120.4(3) no
C(21) C(26) H(20) 119.8 no
C(25) C(26) H(20) 119.8 no
C(13) C(27) C(28) 121.4(2) no
C(13) C(27) C(32) 119.9(2) no
C(28) C(27) C(32) 118.5(3) no
C(27) C(28) C(29) 120.4(3) no
C(27) C(28) H(21) 119.8 no
C(29) C(28) H(21) 119.8 no
C(28) C(29) C(30) 120.2(3) no
C(28) C(29) H(22) 120.0 no
C(30) C(29) H(22) 119.8 no
C(29) C(30) C(31) 119.8(3) no
C(29) C(30) H(23) 120.1 no
C(31) C(30) H(23) 120.1 no
C(30) C(31) C(32) 119.8(3) no
C(30) C(31) H(24) 120.1 no
C(32) C(31) H(24) 120.1 no
C(27) C(32) C(31) 121.3(3) no
C(27) C(32) H(25) 119.4 no
C(31) C(32) H(25) 119.3 no
C(13) C(33) C(34) 121.3(2) no
C(13) C(33) C(38) 119.5(2) no
C(34) C(33) C(38) 119.0(2) no
C(33) C(34) C(35) 120.1(3) no
C(33) C(34) H(26) 119.9 no
C(35) C(34) H(26) 120.0 no
C(34) C(35) C(36) 120.0(3) no
C(34) C(35) H(27) 120.1 no
C(36) C(35) H(27) 119.9 no
C(35) C(36) C(37) 120.4(3) no
C(35) C(36) H(28) 119.9 no
C(37) C(36) H(28) 119.6 no
C(36) C(37) C(38) 119.8(3) no
C(36) C(37) H(29) 120.2 no
C(38) C(37) H(29) 120.0 no
C(33) C(38) C(37) 120.6(3) no
C(33) C(38) H(30) 119.8 no
C(37) C(38) H(30) 119.7 no

loop_
_geom_bond_atom_site_label_1
_geom_bond_atom_site_label_2
_geom_bond_distance
_geom_bond_publ_flag
O(1) C(12) 1.465(2) yes
O(1) C(13) 1.466(2) yes
C(1) C(2) 1.392(4) no
C(1) C(9a) 1.381(3) no
C(1) H(1) 0.99 no
C(2) C(3) 1.374(4) no
C(2) H(2) 0.99 no
C(3) C(4) 1.391(4) no
C(3) H(3) 0.99 no
C(4) C(4a) 1.377(3) no
C(4) H(4) 0.99 no
C(4a) C(9a) 1.394(3) no
C(4a) C(10) 1.528(3) no
C(5) C(6) 1.383(4) no
C(5) C(10a) 1.379(3) no
C(5) H(5) 0.99 no
C(6) C(7) 1.380(4) no
C(6) H(6) 0.99 no
C(7) C(8) 1.391(4) no
C(7) H(7) 0.99 no
C(8) C(8a) 1.383(3) no
C(8) H(8) 0.99 no
C(8a) C(9) 1.526(3) no
C(8a) C(10a) 1.393(3) no
C(9) C(9a) 1.530(3) no
C(9) C(14) 1.519(3) no
C(9) H(9) 0.99 no
C(10) C(10a) 1.525(3) no
C(10) C(11) 1.527(3) no
C(10) H(10) 0.99 no
C(11) C(12) 1.514(3) yes
C(11) C(14) 1.314(3) yes
C(12) C(15) 1.524(3) no
C(12) C(21) 1.523(3) no
C(13) C(14) 1.499(3) yes
C(13) C(27) 1.520(3) no
C(13) C(33) 1.524(3) no
C(15) C(16) 1.385(3) no
C(15) C(20) 1.379(3) no
C(16) C(17) 1.383(3) no
C(16) H(11) 0.99 no
C(17) C(18) 1.368(4) no
C(17) H(12) 0.99 no
C(18) C(19) 1.366(4) no
C(18) H(13) 0.99 no
C(19) C(20) 1.385(3) no
C(19) H(14) 0.99 no
C(20) H(15) 0.99 no
C(21) C(22) 1.381(3) no
C(21) C(26) 1.386(3) no
C(22) C(23) 1.380(4) no
C(22) H(16) 0.99 no
C(23) C(24) 1.368(4) no
C(23) H(17) 0.99 no
C(24) C(25) 1.374(4) no
C(24) H(18) 0.99 no
C(25) C(26) 1.386(4) no
C(25) H(19) 0.99 no
C(26) H(20) 0.99 no
C(27) C(28) 1.377(3) no
C(27) C(32) 1.378(3) no
C(28) C(29) 1.386(4) no
C(28) H(21) 0.99 no
C(29) C(30) 1.376(4) no
C(29) H(22) 0.99 no
C(30) C(31) 1.366(4) no
C(30) H(23) 0.99 no
C(31) C(32) 1.381(4) no
C(31) H(24) 0.99 no
C(32) H(25) 0.99 no
C(33) C(34) 1.380(3) no
C(33) C(38) 1.385(3) no
C(34) C(35) 1.389(4) no
C(34) H(26) 0.99 no
C(35) C(36) 1.371(4) no
C(35) H(27) 0.99 no
C(36) C(37) 1.364(4) no
C(36) H(28) 0.99 no
C(37) C(38) 1.384(4) no
C(37) H(29) 0.99 no
C(38) H(30) 0.99 no

loop_
_geom_contact_atom_site_label_1
_geom_contact_atom_site_label_2
_geom_contact_distance
_geom_contact_site_symmetry_2
_geom_contact_publ_flag
O(1) C(5) 3.555(3) 2_746 no
C(6) C(25) 3.591(4) 4_554 no
O(1) H(5) 2.6664 2_746 no
C(3) H(14) 3.0059 2_756 no
C(4) H(14) 2.9739 2_756 no
C(6) H(19) 2.9452 4_554 no
C(7) H(28) 2.7348 2_656 no
C(8) H(28) 2.9695 2_656 no
C(16) H(1) 3.0320 1_655 no
C(17) H(18) 2.8341 4_554 no
C(17) H(1) 2.9435 1_655 no
C(18) H(9) 2.9283 1_655 no
C(19) H(23) 2.9488 3_756 no
C(21) H(24) 3.0251 2_756 no
C(24) H(27) 3.0364 3_757 no
C(24) H(24) 3.0447 2_756 no
C(25) H(24) 2.8960 2_756 no
C(26) H(24) 2.8892 2_756 no
C(31) H(2) 2.9874 2_646 no
C(32) H(10) 2.9400 2_746 no
H(1) H(16) 2.6987 1_455 no
H(2) H(24) 2.6626 2_656 no
H(3) H(22) 2.6730 4 no
H(4) H(22) 2.5802 4 no
H(8) H(13) 2.5037 1_455 no
H(9) H(13) 2.6907 1_455 no
H(10) H(25) 2.6731 2_756 no
H(11) H(25) 2.2991 2_756 no
H(12) H(18) 2.3881 4_554 no

loop_
_geom_torsion_atom_site_label_1
_geom_torsion_atom_site_label_2
_geom_torsion_atom_site_label_3
_geom_torsion_atom_site_label_4
_geom_torsion
_geom_torsion_publ_flag
O(1) C(12) C(11) C(10) 169.0(3) no
O(1) C(12) C(11) C(14) -10.8(3) yes
O(1) C(12) C(15) C(16) 167.4(2) no
O(1) C(12) C(15) C(20) -13.8(3) no
O(1) C(12) C(21) C(22) 93.9(3) no
O(1) C(12) C(21) C(26) -84.3(3) no
O(1) C(13) C(14) C(9) -171.8(2) no
O(1) C(13) C(14) C(11) 2.5(3) yes
O(1) C(13) C(27) C(28) -94.5(3) no
O(1) C(13) C(27) C(32) 81.0(3) no
O(1) C(13) C(33) C(34) 20.4(3) no
O(1) C(13) C(33) C(38) -165.2(2) no
C(1) C(2) C(3) C(4) 0.9(5) no
C(1) C(9a) C(4a) C(4) -0.3(4) no
C(1) C(9a) C(4a) C(10) 177.3(2) no
C(1) C(9a) C(9) C(8a) 127.6(3) no
C(1) C(9a) C(9) C(14) -122.4(3) no
C(2) C(1) C(9a) C(4a) 0.5(4) no
C(2) C(1) C(9a) C(9) 177.7(3) no
C(2) C(3) C(4) C(4a) -0.7(5) no
C(3) C(2) C(1) C(9a) -0.8(5) no
C(3) C(4) C(4a) C(9a) 0.3(4) no
C(3) C(4) C(4a) C(10) -177.0(3) no
C(4) C(4a) C(9a) C(9) -177.8(2) no
C(4) C(4a) C(10) C(10a) -126.5(3) no
C(4) C(4a) C(10) C(11) 122.9(3) no
C(4a) C(9a) C(9) C(8a) -55.0(3) no
C(4a) C(9a) C(9) C(14) 55.0(3) no
C(4a) C(10) C(10a) C(5) 123.5(3) no
C(4a) C(10) C(10a) C(8a) -57.0(3) no
C(4a) C(10) C(11) C(12) -124.4(3) no
C(4a) C(10) C(11) C(14) 55.4(3) no
C(5) C(6) C(7) C(8) 2.2(5) no
C(5) C(10a) C(8a) C(8) 3.5(4) no
C(5) C(10a) C(8a) C(9) -178.7(2) no
C(5) C(10a) C(10) C(11) -126.7(3) no
C(6) C(5) C(10a) C(8a) -2.6(4) no
C(6) C(5) C(10a) C(10) 176.9(2) no
C(6) C(7) C(8) C(8a) -1.3(4) no
C(7) C(6) C(5) C(10a) -0.2(4) no
C(7) C(8) C(8a) C(9) -179.0(2) no
C(7) C(8) C(8a) C(10a) -1.5(4) no
C(8) C(8a) C(9) C(9a) -128.2(3) no
C(8) C(8a) C(9) C(14) 122.5(3) no
C(8) C(8a) C(10a) C(10) -176.1(2) no
C(8a) C(9) C(14) C(11) 54.6(3) no
C(8a) C(9) C(14) C(13) -131.2(3) no
C(8a) C(10a) C(10) C(11) 52.9(3) no
C(9) C(8a) C(10a) C(10) 1.7(3) no
C(9) C(9a) C(4a) C(10) -0.2(3) no
C(9) C(14) C(11) C(10) 0.8(3) no
C(9) C(14) C(11) C(12) -179.3(2) no
C(9) C(14) C(13) C(27) 72.6(3) no
C(9) C(14) C(13) C(33) -56.3(4) no
C(9a) C(4a) C(10) C(10a) 56.0(3) no
C(9a) C(4a) C(10) C(11) -54.6(3) no
C(9a) C(9) C(8a) C(10a) 54.2(3) no
C(9a) C(9) C(14) C(11) -56.4(3) no
C(9a) C(9) C(14) C(13) 117.8(3) no
C(10) C(11) C(12) C(15) -74.2(4) no
C(10) C(11) C(12) C(21) 53.6(4) no
C(10) C(11) C(14) C(13) -174.5(2) no
C(10a) C(8a) C(9) C(14) -55.1(3) no
C(10a) C(10) C(11) C(12) 124.7(3) no
C(10a) C(10) C(11) C(14) -55.5(3) no
C(11) C(12) O(1) C(13) 12.6(2) yes
C(11) C(12) C(15) C(16) 55.6(3) no
C(11) C(12) C(15) C(20) -125.6(2) no
C(11) C(12) C(21) C(22) -153.9(2) no
C(11) C(12) C(21) C(26) 28.0(3) no
C(11) C(14) C(13) C(27) -113.2(2) no
C(11) C(14) C(13) C(33) 118.0(2) no
C(12) O(1) C(13) C(14) -9.8(2) yes
C(12) O(1) C(13) C(27) 111.4(2) no
C(12) O(1) C(13) C(33) -125.1(2) no
C(12) C(11) C(14) C(13) 5.4(3) yes
C(12) C(15) C(16) C(17) 179.5(2) no
C(12) C(15) C(20) C(19) -179.3(2) no
C(12) C(21) C(22) C(23) -178.7(2) no
C(12) C(21) C(26) C(25) 179.4(2) no
C(13) O(1) C(12) C(15) -104.9(2) no
C(13) O(1) C(12) C(21) 133.6(2) no
C(13) C(27) C(28) C(29) 175.0(3) no
C(13) C(27) C(32) C(31) -174.8(2) no
C(13) C(33) C(34) C(35) 173.6(2) no
C(13) C(33) C(38) C(37) -174.2(3) no
C(14) C(11) C(12) C(15) 106.0(2) no
C(14) C(11) C(12) C(21) -126.2(2) no
C(14) C(13) C(27) C(28) 17.8(3) no
C(14) C(13) C(27) C(32) -166.7(2) no
C(14) C(13) C(33) C(34) -89.9(3) no
C(14) C(13) C(33) C(38) 84.5(3) no
C(15) C(12) C(21) C(22) -26.4(3) no
C(15) C(12) C(21) C(26) 155.4(2) no
C(15) C(16) C(17) C(18) 0.2(4) no
C(15) C(20) C(19) C(18) -0.4(4) no
C(16) C(15) C(12) C(21) -74.0(3) no
C(16) C(15) C(20) C(19) -0.5(4) no
C(16) C(17) C(18) C(19) -1.1(4) no
C(17) C(16) C(15) C(20) 0.6(4) no
C(17) C(18) C(19) C(20) 1.2(5) no
C(20) C(15) C(12) C(21) 104.9(3) no
C(21) C(22) C(23) C(24) -0.6(5) no
C(21) C(26) C(25) C(24) -0.7(4) no
C(22) C(21) C(26) C(25) 1.2(4) no
C(22) C(23) C(24) C(25) 1.1(5) no
C(23) C(22) C(21) C(26) -0.5(4) no
C(23) C(24) C(25) C(26) -0.4(5) no
C(27) C(13) C(33) C(34) 140.3(2) no
C(27) C(13) C(33) C(38) -45.3(3) no
C(27) C(28) C(29) C(30) 0.0(5) no
C(27) C(32) C(31) C(30) -0.6(5) no
C(28) C(27) C(13) C(33) 144.5(2) no
C(28) C(27) C(32) C(31) 0.9(4) no
C(28) C(29) C(30) C(31) 0.3(6) no
C(29) C(28) C(27) C(32) -0.6(4) no
C(29) C(30) C(31) C(32) 0.0(5) no
C(32) C(27) C(13) C(33) -40.0(3) no
C(33) C(34) C(35) C(36) 0.5(5) no
C(33) C(38) C(37) C(36) 0.6(5) no
C(34) C(33) C(38) C(37) 0.2(4) no
C(34) C(35) C(36) C(37) 0.4(5) no
C(35) C(34) C(33) C(38) -0.8(4) no
C(35) C(36) C(37) C(38) -1.0(6) no

loop_
_cod_related_entry_id
_cod_related_entry_database
_cod_related_entry_code
1 ChemSpider 9170418
